data_7024756
loop_
_publ_author_name
'Vannucci, Aaron K.'
'Wang, Shihua'
'Nichol, Gary S.'
'Lichtenberger, Dennis L.'
'Evans, Dennis H.'
'Glass, Richard S.'

_publ_section_title
;
 Electronic and geometric effects of phosphatriazaadamantane ligands on
 the catalytic activity of an [FeFe] hydrogenase inspired complex.
;
_journal_issue 12
_journal_name_full 'Dalton transactions (Cambridge, England : 2003)'
_journal_page_first 3050
_journal_page_last 3056
_journal_paper_doi 10.1039/b921067a
_journal_volume 39
_journal_year 2010
_chemical_formula_moiety 'C17 H16 Fe2 N3 O5 P S2'
_chemical_formula_sum 'C17 H16 Fe2 N3 O5 P S2'
_chemical_formula_weight 549.12
_chemical_name_systematic
;
?
;
_space_group_IT_number 14
_symmetry_cell_setting monoclinic
_symmetry_space_group_name_Hall '-P 2ybc'
_symmetry_space_group_name_H-M 'P 1 21/c 1'
_atom_sites_solution_hydrogens difmap
_atom_sites_solution_primary direct
_atom_sites_solution_secondary difmap
_audit_creation_method SHELXL-97
_cell_angle_alpha 90.00
_cell_angle_beta 111.827(2)
_cell_angle_gamma 90.00
_cell_formula_units_Z 4
_cell_length_a 18.8300(6)
_cell_length_b 7.8828(2)
_cell_length_c 14.7548(5)
_cell_measurement_reflns_used 9490
_cell_measurement_temperature 150(2)
_cell_measurement_theta_max 28.25
_cell_measurement_theta_min 2.33
_cell_volume 2033.09(11)
_computing_cell_refinement 'SAINT (Bruker, 2007)'
_computing_data_collection 'APEX2 (Bruker, 2007)'
_computing_data_reduction SAINT
_computing_molecular_graphics 'ORTEP3 for Windows (Farrugia, 1997)'
_computing_publication_material 'SHELXTL and local programs'
_computing_structure_refinement SHELXTL
_computing_structure_solution 'SHELXTL (Sheldrick, 2008)'
_diffrn_ambient_temperature 150(2)
_diffrn_measured_fraction_theta_full 1.000
_diffrn_measured_fraction_theta_max 1.000
_diffrn_measurement_device_type 'Bruker Kappa APEXII DUO CCD diffractometer'
_diffrn_measurement_method '\f and \w scans'
_diffrn_radiation_monochromator graphite
_diffrn_radiation_source 'fine-focus sealed tube with Miracol optics'
_diffrn_radiation_type MoK\a
_diffrn_radiation_wavelength 0.71073
_diffrn_reflns_av_R_equivalents 0.0490
_diffrn_reflns_av_sigmaI/netI 0.0279
_diffrn_reflns_limit_h_max 24
_diffrn_reflns_limit_h_min -22
_diffrn_reflns_limit_k_max 10
_diffrn_reflns_limit_k_min -10
_diffrn_reflns_limit_l_max 19
_diffrn_reflns_limit_l_min -19
_diffrn_reflns_number 39908
_diffrn_reflns_theta_full 27.88
_diffrn_reflns_theta_max 27.88
_diffrn_reflns_theta_min 2.33
_exptl_absorpt_coefficient_mu 1.747
_exptl_absorpt_correction_T_max 0.9462
_exptl_absorpt_correction_T_min 0.8351
_exptl_absorpt_correction_type numerical
_exptl_absorpt_process_details 'SADABS 2008/1; Sheldrick, 1996'
_exptl_crystal_colour red
_exptl_crystal_density_diffrn 1.794
_exptl_crystal_density_method 'not measured'
_exptl_crystal_description block
_exptl_crystal_F_000 1112
_exptl_crystal_size_max 0.11
_exptl_crystal_size_mid 0.07
_exptl_crystal_size_min 0.03
_refine_diff_density_max 0.381
_refine_diff_density_min -0.284
_refine_diff_density_rms 0.069
_refine_ls_extinction_method none
_refine_ls_goodness_of_fit_ref 1.035
_refine_ls_hydrogen_treatment refall
_refine_ls_matrix_type full
_refine_ls_number_parameters 335
_refine_ls_number_reflns 4846
_refine_ls_number_restraints 0
_refine_ls_restrained_S_all 1.035
_refine_ls_R_factor_all 0.0405
_refine_ls_R_factor_gt 0.0257
_refine_ls_shift/su_max 0.001
_refine_ls_shift/su_mean 0.000
_refine_ls_structure_factor_coef Fsqd
_refine_ls_weighting_details 'calc w=1/[\s^2^(Fo^2^)+(0.0281P)^2^+0.8580P] where P=(Fo^2^+2Fc^2^)/3'
_refine_ls_weighting_scheme calc
_refine_ls_wR_factor_gt 0.0560
_refine_ls_wR_factor_ref 0.0615
_reflns_number_gt 3847
_reflns_number_total 4846
_reflns_threshold_expression I>2\s(I)
_cod_data_source_file b921067a.txt
_cod_data_source_block 1PTA
_cod_original_sg_symbol_H-M 'P 21/c'
_cod_database_code 7024756

loop_
_symmetry_equiv_pos_as_xyz
'x, y, z'
'-x, y+1/2, -z+1/2'
'-x, -y, -z'
'x, -y-1/2, z-1/2'

loop_
_atom_site_label
_atom_site_type_symbol
_atom_site_fract_x
_atom_site_fract_y
_atom_site_fract_z
_atom_site_U_iso_or_equiv
_atom_site_adp_type
_atom_site_occupancy
_atom_site_symmetry_multiplicity
_atom_site_calc_flag
Fe1 Fe 0.220781(15) 0.10753(3) 0.248781(19) 0.01396(7) Uani 1 1 d
Fe2 Fe 0.332218(16) 0.11207(4) 0.19802(2) 0.01612(7) Uani 1 1 d
S1 S 0.34134(3) 0.16062(6) 0.35494(3) 0.01653(10) Uani 1 1 d
S2 S 0.27922(3) -0.13331(6) 0.22510(3) 0.01723(10) Uani 1 1 d
P1 P 0.15987(3) -0.00821(6) 0.33538(3) 0.01463(10) Uani 1 1 d
O1 O 0.17944(9) 0.46053(18) 0.26100(11) 0.0256(3) Uani 1 1 d
O2 O 0.09333(9) 0.08671(19) 0.06171(11) 0.0276(3) Uani 1 1 d
O3 O 0.33466(10) 0.4747(2) 0.15740(12) 0.0325(4) Uani 1 1 d
O4 O 0.25827(9) 0.0631(2) -0.01302(11) 0.0283(3) Uani 1 1 d
O5 O 0.48974(9) 0.0072(3) 0.23074(13) 0.0466(5) Uani 1 1 d
N1 N 0.03470(9) -0.2054(2) 0.32335(12) 0.0184(3) Uani 1 1 d
N2 N 0.07002(10) 0.0255(2) 0.44531(13) 0.0229(4) Uani 1 1 d
N3 N 0.14958(9) -0.2317(2) 0.47400(12) 0.0206(4) Uani 1 1 d
C1 C 0.34386(11) -0.1808(3) 0.34637(14) 0.0177(4) Uani 1 1 d
C2 C 0.36449(12) -0.3432(3) 0.37982(16) 0.0219(4) Uani 1 1 d
H2 H 0.3460(12) -0.436(3) 0.3390(16) 0.020(6) Uiso 1 1 d
C3 C 0.41367(12) -0.3672(3) 0.47686(17) 0.0248(5) Uani 1 1 d
H3 H 0.4256(13) -0.472(3) 0.4961(17) 0.026(6) Uiso 1 1 d
C4 C 0.44055(12) -0.2306(3) 0.53783(16) 0.0250(5) Uani 1 1 d
H4 H 0.4734(13) -0.249(3) 0.6011(17) 0.027(6) Uiso 1 1 d
C5 C 0.41985(12) -0.0659(3) 0.50382(15) 0.0213(4) Uani 1 1 d
H5 H 0.4380(12) 0.026(3) 0.5431(15) 0.016(5) Uiso 1 1 d
C6 C 0.37173(11) -0.0427(2) 0.40779(14) 0.0165(4) Uani 1 1 d
C7 C 0.07509(12) -0.1340(3) 0.26363(14) 0.0186(4) Uani 1 1 d
H7A H 0.0402(12) -0.065(3) 0.2124(16) 0.019(6) Uiso 1 1 d
H7B H 0.0926(12) -0.224(3) 0.2346(15) 0.018(5) Uiso 1 1 d
C8 C 0.00865(12) -0.0692(3) 0.37165(17) 0.0226(4) Uani 1 1 d
H8A H -0.0220(12) 0.006(3) 0.3213(16) 0.020(6) Uiso 1 1 d
H8B H -0.0224(13) -0.120(3) 0.4032(17) 0.028(6) Uiso 1 1 d
C9 C 0.11406(13) 0.1259(3) 0.40029(17) 0.0234(5) Uani 1 1 d
H9A H 0.1526(13) 0.185(3) 0.4513(17) 0.024(6) Uiso 1 1 d
H9B H 0.0820(14) 0.206(3) 0.3544(18) 0.036(7) Uiso 1 1 d
C10 C 0.20450(12) -0.1661(3) 0.43286(15) 0.0213(4) Uani 1 1 d
H10A H 0.2469(14) -0.119(3) 0.4837(18) 0.030(7) Uiso 1 1 d
H10B H 0.2240(14) -0.265(3) 0.4039(18) 0.035(7) Uiso 1 1 d
C11 C 0.08524(12) -0.3180(3) 0.39931(15) 0.0196(4) Uani 1 1 d
H11A H 0.1050(12) -0.404(3) 0.3694(16) 0.021(6) Uiso 1 1 d
H11B H 0.0542(13) -0.368(3) 0.4320(16) 0.023(6) Uiso 1 1 d
C12 C 0.11922(13) -0.0961(3) 0.51654(16) 0.0253(5) Uani 1 1 d
H12A H 0.0885(13) -0.154(3) 0.5494(16) 0.024(6) Uiso 1 1 d
H12B H 0.1620(13) -0.033(3) 0.5622(17) 0.025(6) Uiso 1 1 d
C13 C 0.19541(11) 0.3210(3) 0.25704(14) 0.0176(4) Uani 1 1 d
C14 C 0.14402(11) 0.0897(2) 0.13505(14) 0.0177(4) Uani 1 1 d
C15 C 0.33549(12) 0.3337(3) 0.17540(15) 0.0213(4) Uani 1 1 d
C16 C 0.28769(12) 0.0787(3) 0.06915(15) 0.0199(4) Uani 1 1 d
C17 C 0.42877(12) 0.0472(3) 0.21811(15) 0.0248(5) Uani 1 1 d

loop_
_atom_site_aniso_label
_atom_site_aniso_U_11
_atom_site_aniso_U_22
_atom_site_aniso_U_33
_atom_site_aniso_U_23
_atom_site_aniso_U_13
_atom_site_aniso_U_12
Fe1 0.01312(14) 0.01460(14) 0.01462(13) -0.00049(10) 0.00571(11) 0.00035(10)
Fe2 0.01482(14) 0.01937(15) 0.01549(14) -0.00061(11) 0.00717(11) 0.00054(11)
S1 0.0163(2) 0.0171(2) 0.0161(2) -0.00210(17) 0.00584(18) -0.00096(18)
S2 0.0181(2) 0.0163(2) 0.0163(2) -0.00169(18) 0.00520(18) 0.00167(18)
P1 0.0139(2) 0.0158(2) 0.0148(2) -0.00075(18) 0.00611(19) -0.00099(19)
O1 0.0285(8) 0.0197(8) 0.0268(8) -0.0014(6) 0.0081(6) 0.0051(6)
O2 0.0261(8) 0.0309(8) 0.0193(7) -0.0053(6) 0.0010(6) 0.0045(7)
O3 0.0422(10) 0.0246(9) 0.0338(9) 0.0037(7) 0.0177(8) -0.0015(7)
O4 0.0322(9) 0.0310(8) 0.0197(8) -0.0008(6) 0.0074(7) 0.0002(7)
O5 0.0211(9) 0.0697(13) 0.0444(11) -0.0199(10) 0.0069(8) 0.0076(9)
N1 0.0159(8) 0.0203(9) 0.0191(8) 0.0015(7) 0.0065(7) -0.0031(7)
N2 0.0265(9) 0.0210(9) 0.0292(9) -0.0040(7) 0.0194(8) -0.0038(7)
N3 0.0174(8) 0.0277(9) 0.0176(8) 0.0042(7) 0.0075(7) -0.0001(7)
C1 0.0141(9) 0.0222(10) 0.0174(9) 0.0008(8) 0.0065(8) 0.0018(8)
C2 0.0193(10) 0.0223(10) 0.0252(11) 0.0001(8) 0.0097(9) 0.0019(8)
C3 0.0204(11) 0.0243(11) 0.0311(12) 0.0107(9) 0.0109(9) 0.0055(9)
C4 0.0167(10) 0.0355(12) 0.0206(11) 0.0082(9) 0.0043(9) 0.0007(9)
C5 0.0163(10) 0.0289(11) 0.0189(10) -0.0021(8) 0.0066(8) -0.0028(8)
C6 0.0136(9) 0.0183(9) 0.0195(9) 0.0018(7) 0.0083(8) 0.0014(7)
C7 0.0200(10) 0.0188(10) 0.0169(10) 0.0001(8) 0.0068(8) -0.0032(8)
C8 0.0167(10) 0.0234(11) 0.0305(12) 0.0047(9) 0.0119(9) 0.0019(8)
C9 0.0282(12) 0.0174(10) 0.0324(12) -0.0058(9) 0.0202(10) -0.0052(9)
C10 0.0159(10) 0.0291(11) 0.0186(10) 0.0055(8) 0.0062(8) 0.0003(9)
C11 0.0211(10) 0.0171(10) 0.0232(10) 0.0016(8) 0.0110(9) -0.0013(8)
C12 0.0266(12) 0.0349(12) 0.0182(10) -0.0048(9) 0.0126(9) -0.0084(10)
C13 0.0141(9) 0.0227(11) 0.0153(9) 0.0016(7) 0.0048(7) -0.0006(8)
C14 0.0195(10) 0.0156(9) 0.0207(10) -0.0018(7) 0.0109(8) 0.0018(8)
C15 0.0195(10) 0.0289(11) 0.0180(10) -0.0021(8) 0.0098(8) -0.0008(8)
C16 0.0198(10) 0.0210(10) 0.0214(10) 0.0011(8) 0.0108(9) 0.0013(8)
C17 0.0213(11) 0.0322(12) 0.0201(10) -0.0077(9) 0.0066(9) 0.0010(9)

loop_
_atom_type_symbol
_atom_type_description
_atom_type_scat_dispersion_real
_atom_type_scat_dispersion_imag
_atom_type_scat_source
C C 0.0033 0.0016 'International Tables Vol C Tables 4.2.6.8 and 6.1.1.4'
H H 0.0000 0.0000 'International Tables Vol C Tables 4.2.6.8 and 6.1.1.4'
N N 0.0061 0.0033 'International Tables Vol C Tables 4.2.6.8 and 6.1.1.4'
O O 0.0106 0.0060 'International Tables Vol C Tables 4.2.6.8 and 6.1.1.4'
P P 0.1023 0.0942 'International Tables Vol C Tables 4.2.6.8 and 6.1.1.4'
S S 0.1246 0.1234 'International Tables Vol C Tables 4.2.6.8 and 6.1.1.4'
Fe Fe 0.3463 0.8444 'International Tables Vol C Tables 4.2.6.8 and 6.1.1.4'

loop_
_geom_angle_atom_site_label_1
_geom_angle_atom_site_label_2
_geom_angle_atom_site_label_3
_geom_angle
Fe2 Fe1 S1 57.510(15)
Fe2 Fe1 S2 57.010(15)
Fe2 Fe1 P1 149.565(19)
Fe2 Fe1 C13 106.76(6)
Fe2 Fe1 C14 101.53(6)
S1 Fe1 S2 80.999(19)
S1 Fe1 P1 106.19(2)
S1 Fe1 C13 90.20(6)
S1 Fe1 C14 157.90(7)
S2 Fe1 P1 97.38(2)
S2 Fe1 C13 163.77(7)
S2 Fe1 C14 93.38(6)
P1 Fe1 C13 98.16(6)
P1 Fe1 C14 95.69(6)
C13 Fe1 C14 89.70(9)
Fe1 Fe2 S1 56.633(15)
Fe1 Fe2 S2 57.266(15)
Fe1 Fe2 C15 99.37(7)
Fe1 Fe2 C16 101.78(7)
Fe1 Fe2 C17 149.51(7)
S1 Fe2 S2 80.658(19)
S1 Fe2 C15 91.76(7)
S1 Fe2 C16 158.21(7)
S1 Fe2 C17 100.90(7)
S2 Fe2 C15 155.76(7)
S2 Fe2 C16 89.94(7)
S2 Fe2 C17 102.18(8)
C15 Fe2 C16 88.86(9)
C15 Fe2 C17 101.85(10)
C16 Fe2 C17 100.28(9)
Fe1 S1 Fe2 65.857(16)
Fe1 S1 C6 102.28(7)
Fe2 S1 C6 100.57(6)
Fe1 S2 Fe2 65.723(16)
Fe1 S2 C1 102.00(7)
Fe2 S2 C1 99.98(7)
Fe1 P1 C7 114.56(7)
Fe1 P1 C9 120.55(7)
Fe1 P1 C10 122.98(7)
C7 P1 C9 97.73(10)
C7 P1 C10 97.50(10)
C9 P1 C10 98.46(10)
C7 N1 C8 110.53(16)
C7 N1 C11 110.81(16)
C8 N1 C11 108.04(16)
C8 N2 C9 111.17(17)
C8 N2 C12 108.19(17)
C9 N2 C12 111.26(17)
C10 N3 C11 111.29(16)
C10 N3 C12 111.55(17)
C11 N3 C12 108.44(16)
S2 C1 C2 123.35(16)
S2 C1 C6 116.12(15)
C2 C1 C6 120.51(18)
C1 C2 H2 120.9(14)
C1 C2 C3 119.0(2)
H2 C2 C3 120.2(14)
C2 C3 H3 116.9(15)
C2 C3 C4 120.5(2)
H3 C3 C4 122.7(15)
C3 C4 H4 119.1(15)
C3 C4 C5 120.6(2)
H4 C4 C5 120.3(15)
C4 C5 H5 121.6(13)
C4 C5 C6 118.8(2)
H5 C5 C6 119.6(13)
S1 C6 C1 115.95(15)
S1 C6 C5 123.34(16)
C1 C6 C5 120.71(19)
P1 C7 N1 113.06(13)
P1 C7 H7A 110.0(13)
P1 C7 H7B 106.7(13)
N1 C7 H7A 109.3(13)
N1 C7 H7B 109.3(13)
H7A C7 H7B 108.4(18)
N1 C8 N2 114.78(17)
N1 C8 H8A 106.8(13)
N1 C8 H8B 107.7(14)
N2 C8 H8A 110.1(13)
N2 C8 H8B 107.9(14)
H8A C8 H8B 109.5(19)
P1 C9 N2 112.17(14)
P1 C9 H9A 109.1(14)
P1 C9 H9B 107.8(15)
N2 C9 H9A 107.4(14)
N2 C9 H9B 111.2(15)
H9A C9 H9B 109(2)
P1 C10 N3 111.75(14)
P1 C10 H10A 110.8(14)
P1 C10 H10B 108.5(14)
N3 C10 H10A 109.0(15)
N3 C10 H10B 108.8(14)
H10A C10 H10B 108(2)
N1 C11 N3 114.40(16)
N1 C11 H11A 109.2(13)
N1 C11 H11B 106.5(13)
N3 C11 H11A 108.7(13)
N3 C11 H11B 107.2(13)
H11A C11 H11B 110.8(18)
N2 C12 N3 114.46(17)
N2 C12 H12A 108.8(13)
N2 C12 H12B 107.4(14)
N3 C12 H12A 105.4(13)
N3 C12 H12B 108.5(13)
H12A C12 H12B 112.3(18)
Fe1 C13 O1 178.67(18)
Fe1 C14 O2 176.46(17)
Fe2 C15 O3 177.0(2)
Fe2 C16 O4 177.59(19)
Fe2 C17 O5 179.7(2)

loop_
_geom_bond_atom_site_label_1
_geom_bond_atom_site_label_2
_geom_bond_distance
Fe1 Fe2 2.4767(4)
Fe1 S1 2.2667(5)
Fe1 S2 2.2855(5)
Fe1 P1 2.2069(5)
Fe1 C13 1.766(2)
Fe1 C14 1.767(2)
Fe2 S1 2.2893(5)
Fe2 S2 2.2789(6)
Fe2 C15 1.784(2)
Fe2 C16 1.789(2)
Fe2 C17 1.804(2)
S1 C6 1.781(2)
S2 C1 1.790(2)
P1 C7 1.843(2)
P1 C9 1.842(2)
P1 C10 1.851(2)
O1 C13 1.147(2)
O2 C14 1.146(2)
O3 C15 1.142(3)
O4 C16 1.137(2)
O5 C17 1.137(3)
N1 C7 1.473(2)
N1 C8 1.470(3)
N1 C11 1.468(3)
N2 C8 1.463(3)
N2 C9 1.471(3)
N2 C12 1.469(3)
N3 C10 1.474(3)
N3 C11 1.467(3)
N3 C12 1.460(3)
C1 C2 1.375(3)
C1 C6 1.388(3)
C2 H2 0.93(2)
C2 C3 1.399(3)
C3 H3 0.87(2)
C3 C4 1.373(3)
C4 H4 0.92(2)
C4 C5 1.394(3)
C5 H5 0.91(2)
C5 C6 1.381(3)
C7 H7A 0.96(2)
C7 H7B 0.95(2)
C8 H8A 0.96(2)
C8 H8B 0.96(2)
C9 H9A 0.95(2)
C9 H9B 0.96(3)
C10 H10A 0.95(2)
C10 H10B 1.02(3)
C11 H11A 0.96(2)
C11 H11B 0.97(2)
C12 H12A 0.99(2)
C12 H12B 0.97(2)

loop_
_geom_torsion_atom_site_label_1
_geom_torsion_atom_site_label_2
_geom_torsion_atom_site_label_3
_geom_torsion_atom_site_label_4
_geom_torsion
S1 Fe1 Fe2 S2 101.08(2)
S1 Fe1 Fe2 C15 -85.91(7)
S1 Fe1 Fe2 C16 -176.70(7)
S1 Fe1 Fe2 C17 47.77(14)
S2 Fe1 Fe2 S1 -101.08(2)
S2 Fe1 Fe2 C15 173.01(7)
S2 Fe1 Fe2 C16 82.22(7)
S2 Fe1 Fe2 C17 -53.32(14)
P1 Fe1 Fe2 S1 -64.44(4)
P1 Fe1 Fe2 S2 36.64(4)
P1 Fe1 Fe2 C15 -150.35(7)
P1 Fe1 Fe2 C16 118.86(7)
P1 Fe1 Fe2 C17 -16.68(14)
C13 Fe1 Fe2 S1 79.19(7)
C13 Fe1 Fe2 S2 -179.72(7)
C13 Fe1 Fe2 C15 -6.71(9)
C13 Fe1 Fe2 C16 -97.51(9)
C13 Fe1 Fe2 C17 126.96(15)
C14 Fe1 Fe2 S1 172.39(7)
C14 Fe1 Fe2 S2 -86.53(6)
C14 Fe1 Fe2 C15 86.48(9)
C14 Fe1 Fe2 C16 -4.31(9)
C14 Fe1 Fe2 C17 -139.84(15)
Fe2 Fe1 S1 C6 -96.21(7)
S2 Fe1 S1 Fe2 56.448(17)
S2 Fe1 S1 C6 -39.76(7)
P1 Fe1 S1 Fe2 151.58(2)
P1 Fe1 S1 C6 55.37(7)
C13 Fe1 S1 Fe2 -109.86(6)
C13 Fe1 S1 C6 153.93(9)
C14 Fe1 S1 Fe2 -20.18(17)
C14 Fe1 S1 C6 -116.39(18)
Fe1 Fe2 S1 C6 98.82(6)
S2 Fe2 S1 Fe1 -56.783(17)
S2 Fe2 S1 C6 42.04(6)
C15 Fe2 S1 Fe1 100.07(7)
C15 Fe2 S1 C6 -161.11(9)
C16 Fe2 S1 Fe1 8.73(18)
C16 Fe2 S1 C6 107.56(19)
C17 Fe2 S1 Fe1 -157.51(8)
C17 Fe2 S1 C6 -58.68(10)
Fe1 Fe2 S2 C1 -98.76(7)
S1 Fe2 S2 Fe1 56.161(16)
S1 Fe2 S2 C1 -42.60(7)
C15 Fe2 S2 Fe1 -17.00(16)
C15 Fe2 S2 C1 -115.76(17)
C16 Fe2 S2 Fe1 -104.09(7)
C16 Fe2 S2 C1 157.15(9)
C17 Fe2 S2 Fe1 155.40(7)
C17 Fe2 S2 C1 56.65(9)
Fe2 Fe1 S2 C1 95.65(7)
S1 Fe1 S2 Fe2 -56.937(17)
S1 Fe1 S2 C1 38.72(7)
P1 Fe1 S2 Fe2 -162.251(19)
P1 Fe1 S2 C1 -66.60(7)
C13 Fe1 S2 Fe2 0.9(2)
C13 Fe1 S2 C1 96.6(2)
C14 Fe1 S2 Fe2 101.56(6)
C14 Fe1 S2 C1 -162.79(9)
Fe2 Fe1 P1 C7 -105.89(8)
Fe2 Fe1 P1 C9 137.92(9)
Fe2 Fe1 P1 C10 11.99(10)
S1 Fe1 P1 C7 -158.30(8)
S1 Fe1 P1 C9 85.51(9)
S1 Fe1 P1 C10 -40.41(9)
S2 Fe1 P1 C7 -75.58(8)
S2 Fe1 P1 C9 168.24(9)
S2 Fe1 P1 C10 42.31(9)
C13 Fe1 P1 C7 109.10(10)
C13 Fe1 P1 C9 -7.08(11)
C13 Fe1 P1 C10 -133.01(11)
C14 Fe1 P1 C7 18.60(10)
C14 Fe1 P1 C9 -97.59(11)
C14 Fe1 P1 C10 136.48(11)
Fe1 S2 C1 C2 147.88(16)
Fe1 S2 C1 C6 -30.61(16)
Fe2 S2 C1 C2 -145.04(16)
Fe2 S2 C1 C6 36.48(16)
S2 C1 C2 C3 -178.08(16)
C6 C1 C2 C3 0.3(3)
C1 C2 C3 C4 0.4(3)
C2 C3 C4 C5 -0.6(3)
C3 C4 C5 C6 0.1(3)
C4 C5 C6 S1 -179.62(15)
C4 C5 C6 C1 0.6(3)
S2 C1 C6 S1 -2.1(2)
S2 C1 C6 C5 177.72(15)
C2 C1 C6 S1 179.37(15)
C2 C1 C6 C5 -0.8(3)
Fe1 S1 C6 C1 34.14(15)
Fe1 S1 C6 C5 -145.68(16)
Fe2 S1 C6 C1 -33.21(15)
Fe2 S1 C6 C5 146.98(16)
C8 N1 C7 P1 59.70(19)
C11 N1 C7 P1 -60.04(19)
Fe1 P1 C7 N1 -178.42(11)
C9 P1 C7 N1 -49.67(16)
C10 P1 C7 N1 49.98(16)
C9 N2 C8 N1 67.6(2)
C12 N2 C8 N1 -54.9(2)
C7 N1 C8 N2 -66.5(2)
C11 N1 C8 N2 54.8(2)
C8 N2 C9 P1 -60.7(2)
C12 N2 C9 P1 59.9(2)
Fe1 P1 C9 N2 174.20(12)
C7 P1 C9 N2 49.65(18)
C10 P1 C9 N2 -49.17(18)
C11 N3 C10 P1 61.2(2)
C12 N3 C10 P1 -60.0(2)
Fe1 P1 C10 N3 -175.88(11)
C7 P1 C10 N3 -50.06(17)
C9 P1 C10 N3 48.96(17)
C10 N3 C11 N1 -67.7(2)
C12 N3 C11 N1 55.3(2)
C7 N1 C11 N3 66.4(2)
C8 N1 C11 N3 -54.8(2)
C10 N3 C12 N2 67.6(2)
C11 N3 C12 N2 -55.3(2)
C8 N2 C12 N3 55.1(2)
C9 N2 C12 N3 -67.3(2)
Fe2 Fe1 C13 O1 31(9)
S1 Fe1 C13 O1 87(9)
S2 Fe1 C13 O1 30(9)
P1 Fe1 C13 O1 -167(9)
C14 Fe1 C13 O1 -71(9)
Fe2 Fe1 C14 O2 -106(3)
S1 Fe1 C14 O2 -89(3)
S2 Fe1 C14 O2 -163(3)
P1 Fe1 C14 O2 99(3)
C13 Fe1 C14 O2 1(3)
Fe1 Fe2 C15 O3 -70(4)
S1 Fe2 C15 O3 -126(4)
S2 Fe2 C15 O3 -56(4)
C16 Fe2 C15 O3 32(4)
C17 Fe2 C15 O3 132(4)
Fe1 Fe2 C16 O4 69(5)
S1 Fe2 C16 O4 61(5)
S2 Fe2 C16 O4 125(5)
C15 Fe2 C16 O4 -30(5)
C17 Fe2 C16 O4 -132(5)
Fe1 Fe2 C17 O5 -129(31)
S1 Fe2 C17 O5 -89(31)
S2 Fe2 C17 O5 -172(100)
C15 Fe2 C17 O5 5(31)
C16 Fe2 C17 O5 96(31)
